data_7249406
loop_
_publ_author_name
'Gishan, Md'
'Middya, Puspendu'
'Drew, Michael G. B.'
'Frontera, Antonio'
'Chattopadhyay, Shouvik'

_publ_section_title
;
 Synthesis, structural characterization, and theoretical analysis of novel
 zinc(ii) schiff base complexes with halogen and hydrogen bonding
 interactions
;
_journal_issue 42
_journal_name_full 'RSC Advances'
_journal_page_first 30896
_journal_page_last 30911
_journal_paper_doi 10.1039/D4RA06217E
_journal_volume 14
_journal_year 2024
_chemical_formula_sum 'C20 H20 Br4 N2 O4 Zn'
_chemical_formula_weight 737.37
_space_group_crystal_system monoclinic
_space_group_IT_number 15
_space_group_name_Hall '-C 2yc'
_space_group_name_H-M_alt 'C 1 2/c 1'
_atom_sites_solution_hydrogens geom
_audit_creation_method SHELXL-2018/3
_audit_update_record
;
2024-04-05 deposited with the CCDC.	2024-09-09 downloaded from the CCDC.
;
_cell_angle_alpha 90
_cell_angle_beta 110.3680(10)
_cell_angle_gamma 90
_cell_formula_units_Z 4
_cell_length_a 21.5606(9)
_cell_length_b 4.5954(2)
_cell_length_c 25.0465(10)
_cell_measurement_reflns_used 900
_cell_measurement_temperature 273(2)
_cell_measurement_theta_max 34.054
_cell_measurement_theta_min 3.084
_cell_volume 2326.44(17)
_computing_cell_refinement 'SAINT (Bruker, 2000)'
_computing_data_collection 'SMART (Bruker, 2000)'
_computing_data_reduction SAINT
_computing_molecular_graphics 'Ortep-3 for Windows (Farrugia, 1999) and CAMERON (Watkin et al., 1993)'
_computing_publication_material 'PLATON (Spek, 2003)'
_computing_structure_refinement 'SHELXL-2018/3 (Sheldrick, 2018)'
_computing_structure_solution 'SHELXT 2014/5 (Sheldrick, 2014)'
_diffrn_ambient_temperature 273(2)
_diffrn_measured_fraction_theta_full 0.983
_diffrn_measured_fraction_theta_max 0.930
_diffrn_measurement_device_type 'BRUKER D8 QUEST AREA DETECTOR'
_diffrn_radiation_type MoK\a
_diffrn_radiation_wavelength 0.71073
_diffrn_reflns_av_R_equivalents 0.0595
_diffrn_reflns_av_unetI/netI 0.0315
_diffrn_reflns_Laue_measured_fraction_full 0.983
_diffrn_reflns_Laue_measured_fraction_max 0.930
_diffrn_reflns_limit_h_max 33
_diffrn_reflns_limit_h_min -33
_diffrn_reflns_limit_k_max 7
_diffrn_reflns_limit_k_min -7
_diffrn_reflns_limit_l_max 39
_diffrn_reflns_limit_l_min -39
_diffrn_reflns_number 48908
_diffrn_reflns_point_group_measured_fraction_full 0.983
_diffrn_reflns_point_group_measured_fraction_max 0.930
_diffrn_reflns_theta_full 25.242
_diffrn_reflns_theta_max 34.054
_diffrn_reflns_theta_min 3.084
_exptl_absorpt_coefficient_mu 7.956
_exptl_absorpt_correction_T_max 0.204
_exptl_absorpt_correction_T_min 0.071
_exptl_absorpt_correction_type multi-scan
_exptl_absorpt_process_details SADABS
_exptl_crystal_colour YELLOW
_exptl_crystal_density_diffrn 2.105
_exptl_crystal_description BLOCK
_exptl_crystal_F_000 1424.0
_exptl_crystal_size_max 0.4
_exptl_crystal_size_mid 0.3
_exptl_crystal_size_min 0.2
_refine_diff_density_max 1.149
_refine_diff_density_min -1.284
_refine_diff_density_rms 0.375
_refine_ls_extinction_coef 0.0181(9)
_refine_ls_extinction_expression Fc^*^=kFc[1+0.001xFc^2^\l^3^/sin(2\q)]^-1/4^
_refine_ls_extinction_method 'SHELXL-2018/3 (Sheldrick 2018)'
_refine_ls_goodness_of_fit_ref 1.201
_refine_ls_hydrogen_treatment constr
_refine_ls_matrix_type full
_refine_ls_number_parameters 148
_refine_ls_number_reflns 4432
_refine_ls_number_restraints 0
_refine_ls_restrained_S_all 1.201
_refine_ls_R_factor_all 0.0619
_refine_ls_R_factor_gt 0.0449
_refine_ls_shift/su_max 0.002
_refine_ls_shift/su_mean 0.000
_refine_ls_structure_factor_coef Fsqd
_refine_ls_weighting_details 'w=1/[\s^2^(Fo^2^)+(0.0667P)^2^+3.4496P] where P=(Fo^2^+2Fc^2^)/3'
_refine_ls_weighting_scheme calc
_refine_ls_wR_factor_gt 0.1099
_refine_ls_wR_factor_ref 0.1341
_reflns_Friedel_coverage 0.000
_reflns_number_gt 3638
_reflns_number_total 4764
_reflns_threshold_expression 'I > 2\s(I)'
_cod_data_source_file d4ra06217e2.cif
_cod_data_source_block shelx
_cod_depositor_comments
;
The following automatic conversions were performed:

data item '_exptl_absorpt_correction_type' value 'MULTI-SCAN' was
changed to 'multi-scan' in accordance with the
/home/data/users/saulius/crontab/automatic-downloads/rss-feeds/RSC/lib/dictionaries/cif_core.dic
dictionary named 'cif_core.dic' version 2.4.2 last updated on
2011-04-26.

Automatic conversion script
Id: cif_fix_values 8170 2020-07-09 18:12:32Z antanas 
;
_cod_original_sg_symbol_H-M 'C 2/c'
_cod_database_code 7249406
_shelx_shelxl_version_number 2018/3
_shelx_space_group_comment
;
The symmetry employed for this shelxl refinement is uniquely defined
by the following loop, which should always be used as a source of
symmetry information in preference to the above space-group names.
They are only intended as comments.
;

loop_
_space_group_symop_operation_xyz
'x, y, z'
'-x, y, -z+1/2'
'x+1/2, y+1/2, z'
'-x+1/2, y+1/2, -z+1/2'
'-x, -y, -z'
'x, -y, z-1/2'
'-x+1/2, -y+1/2, -z'
'x+1/2, -y+1/2, z-1/2'

loop_
_atom_site_label
_atom_site_type_symbol
_atom_site_fract_x
_atom_site_fract_y
_atom_site_fract_z
_atom_site_U_iso_or_equiv
_atom_site_adp_type
_atom_site_occupancy
_atom_site_site_symmetry_order
_atom_site_calc_flag
_atom_site_refinement_flags_posn
_atom_site_refinement_flags_adp
_atom_site_refinement_flags_occupancy
_atom_site_disorder_assembly
_atom_site_disorder_group
O2 O 0.2938(3) 0.0220(13) 0.5578(2) 0.0647(18) Uani 0.559(8) 1 d . . P A 1
H2 H 0.282961 0.061178 0.523796 0.097 Uiso 0.559(8) 1 calc R U P A 1
O2A O 0.2533(3) 0.4336(11) 0.5629(2) 0.0409(14) Uiso 0.441(8) 1 d . . P A 2
H2A H 0.258876 0.595922 0.577448 0.061 Uiso 0.441(8) 1 calc R U P A 2
Br1 Br 0.67961(2) 0.90936(7) 0.71252(2) 0.04024(13) Uani 1 1 d . . . . .
Zn1 Zn 0.500000 0.39180(10) 0.750000 0.02933(13) Uani 1 2 d S T P . .
Br2 Br 0.61323(2) 0.30796(12) 0.50482(2) 0.06372(17) Uani 1 1 d . . . . .
O1 O 0.55906(10) 0.5916(5) 0.71933(8) 0.0342(4) Uani 1 1 d . . . . .
N1 N 0.45036(10) 0.1806(5) 0.67738(9) 0.0288(4) Uani 1 1 d . . . . .
C7 C 0.47220(13) 0.1739(6) 0.63581(11) 0.0319(5) Uani 1 1 d . . . . .
H7 H 0.449515 0.053223 0.605489 0.038 Uiso 1 1 calc R U . . .
C1 C 0.56799(12) 0.5283(6) 0.67194(10) 0.0263(4) Uani 1 1 d . . . . .
C2 C 0.62106(13) 0.6559(6) 0.65904(11) 0.0286(4) Uani 1 1 d . . . . .
C3 C 0.63370(14) 0.5973(6) 0.60981(12) 0.0343(5) Uani 1 1 d . . . . .
H3 H 0.668754 0.687584 0.602873 0.041 Uiso 1 1 calc R U . . .
C8 C 0.39104(13) 0.0059(7) 0.67147(11) 0.0338(5) Uani 1 1 d . . . . .
H8A H 0.395485 -0.079731 0.708018 0.041 Uiso 1 1 calc R U . . .
H8B H 0.387655 -0.151264 0.644760 0.041 Uiso 1 1 calc R U . . .
C5 C 0.54123(16) 0.2698(7) 0.58033(12) 0.0381(6) Uani 1 1 d . . . . .
H5 H 0.514612 0.139515 0.553755 0.046 Uiso 1 1 calc R U . . .
C10 C 0.30818(17) 0.2676(9) 0.58831(15) 0.0485(8) Uani 1 1 d . . . . .
H10A H 0.269946 0.395195 0.577347 0.058 Uiso 1 1 calc R U . A 1
H10B H 0.344219 0.368452 0.581453 0.058 Uiso 1 1 calc R U . A 1
C6 C 0.52788(13) 0.3314(6) 0.63041(10) 0.0302(5) Uani 1 1 d . . . . .
C4 C 0.59351(16) 0.4021(7) 0.57078(12) 0.0371(6) Uani 1 1 d . . . . .
C9 C 0.32787(14) 0.1889(8) 0.65060(13) 0.0384(6) Uani 1 1 d . . . . .
H9A H 0.292122 0.081140 0.656531 0.046 Uiso 1 1 calc R U . . .
H9B H 0.334585 0.365979 0.672984 0.046 Uiso 1 1 calc R U . . .

loop_
_atom_site_aniso_label
_atom_site_aniso_U_11
_atom_site_aniso_U_22
_atom_site_aniso_U_33
_atom_site_aniso_U_23
_atom_site_aniso_U_13
_atom_site_aniso_U_12
O2 0.082(4) 0.067(3) 0.031(2) 0.002(2) 0.001(2) -0.011(3)
Br1 0.03560(18) 0.0478(2) 0.03819(18) -0.00778(11) 0.01389(12) -0.00997(11)
Zn1 0.0279(2) 0.0433(3) 0.01800(18) 0.000 0.00961(14) 0.000
Br2 0.0771(3) 0.0905(3) 0.0404(2) -0.01761(18) 0.04168(19) -0.0162(2)
O1 0.0374(10) 0.0448(11) 0.0254(8) -0.0088(7) 0.0174(7) -0.0087(8)
N1 0.0263(9) 0.0374(10) 0.0219(8) 0.0020(8) 0.0075(7) -0.0023(8)
C7 0.0327(11) 0.0399(12) 0.0229(10) -0.0033(9) 0.0096(9) -0.0047(10)
C1 0.0265(10) 0.0324(11) 0.0217(9) 0.0001(8) 0.0106(8) 0.0011(9)
C2 0.0277(10) 0.0343(11) 0.0255(10) 0.0007(9) 0.0114(8) 0.0001(9)
C3 0.0332(12) 0.0450(14) 0.0304(11) 0.0036(10) 0.0182(10) 0.0000(10)
C8 0.0292(11) 0.0433(14) 0.0278(11) 0.0064(10) 0.0086(9) -0.0047(10)
C5 0.0426(14) 0.0502(16) 0.0255(11) -0.0089(11) 0.0168(10) -0.0082(12)
C10 0.0403(15) 0.0580(19) 0.0380(15) 0.0149(14) 0.0021(12) 0.0001(14)
C6 0.0324(11) 0.0388(12) 0.0220(9) -0.0023(9) 0.0128(8) -0.0036(10)
C4 0.0425(14) 0.0496(16) 0.0264(11) -0.0029(10) 0.0210(11) 0.0000(12)
C9 0.0305(12) 0.0510(16) 0.0335(12) 0.0052(12) 0.0108(10) -0.0019(11)

loop_
_atom_type_symbol
_atom_type_description
_atom_type_scat_dispersion_real
_atom_type_scat_dispersion_imag
_atom_type_scat_source
C C 0.0033 0.0016 'International Tables Vol C Tables 4.2.6.8 and 6.1.1.4'
H H 0.0000 0.0000 'International Tables Vol C Tables 4.2.6.8 and 6.1.1.4'
N N 0.0061 0.0033 'International Tables Vol C Tables 4.2.6.8 and 6.1.1.4'
O O 0.0106 0.0060 'International Tables Vol C Tables 4.2.6.8 and 6.1.1.4'
Zn Zn 0.2839 1.4301 'International Tables Vol C Tables 4.2.6.8 and 6.1.1.4'
Br Br -0.2901 2.4595 'International Tables Vol C Tables 4.2.6.8 and 6.1.1.4'

loop_
_geom_angle_atom_site_label_1
_geom_angle_atom_site_label_2
_geom_angle_atom_site_label_3
_geom_angle
_geom_angle_site_symmetry_1
_geom_angle_site_symmetry_3
_geom_angle_publ_flag
C10 O2 H2 109.5 . . ?
C10 O2A H2A 109.5 . . ?
O1 Zn1 O1 123.28(13) . 2_656 ?
O1 Zn1 N1 111.84(9) . 2_656 ?
O1 Zn1 N1 94.97(8) 2_656 2_656 ?
O1 Zn1 N1 94.97(8) . . ?
O1 Zn1 N1 111.84(9) 2_656 . ?
N1 Zn1 N1 122.25(14) 2_656 . ?
C1 O1 Zn1 125.75(17) . . ?
C7 N1 C8 117.2(2) . . ?
C7 N1 Zn1 121.01(18) . . ?
C8 N1 Zn1 121.61(17) . . ?
N1 C7 C6 127.9(2) . . ?
N1 C7 H7 116.1 . . ?
C6 C7 H7 116.1 . . ?
O1 C1 C2 120.2(2) . . ?
O1 C1 C6 124.4(2) . . ?
C2 C1 C6 115.4(2) . . ?
C3 C2 C1 123.3(2) . . ?
C3 C2 Br1 117.6(2) . . ?
C1 C2 Br1 119.08(18) . . ?
C2 C3 C4 119.2(3) . . ?
C2 C3 H3 120.4 . . ?
C4 C3 H3 120.4 . . ?
N1 C8 C9 111.9(3) . . ?
N1 C8 H8A 109.2 . . ?
C9 C8 H8A 109.2 . . ?
N1 C8 H8B 109.2 . . ?
C9 C8 H8B 109.2 . . ?
H8A C8 H8B 107.9 . . ?
C4 C5 C6 120.0(3) . . ?
C4 C5 H5 120.0 . . ?
C6 C5 H5 120.0 . . ?
O2 C10 C9 108.3(4) . . ?
O2A C10 C9 120.1(4) . . ?
O2 C10 H10A 110.0 . . ?
C9 C10 H10A 110.0 . . ?
O2 C10 H10B 110.0 . . ?
C9 C10 H10B 110.0 . . ?
H10A C10 H10B 108.4 . . ?
C5 C6 C1 121.2(2) . . ?
C5 C6 C7 114.5(2) . . ?
C1 C6 C7 124.2(2) . . ?
C5 C4 C3 120.9(2) . . ?
C5 C4 Br2 119.9(2) . . ?
C3 C4 Br2 119.2(2) . . ?
C10 C9 C8 112.4(3) . . ?
C10 C9 H9A 109.1 . . ?
C8 C9 H9A 109.1 . . ?
C10 C9 H9B 109.1 . . ?
C8 C9 H9B 109.1 . . ?
H9A C9 H9B 107.9 . . ?

loop_
_geom_bond_atom_site_label_1
_geom_bond_atom_site_label_2
_geom_bond_distance
_geom_bond_site_symmetry_2
_geom_bond_publ_flag
O2 C10 1.338(7) . ?
O2 H2 0.8200 . ?
O2A C10 1.364(6) . ?
O2A H2A 0.8200 . ?
Br1 C2 1.889(3) . ?
Zn1 O1 1.933(2) . ?
Zn1 O1 1.933(2) 2_656 ?
Zn1 N1 2.010(2) 2_656 ?
Zn1 N1 2.010(2) . ?
Br2 C4 1.894(3) . ?
O1 C1 1.300(3) . ?
N1 C7 1.284(3) . ?
N1 C8 1.473(3) . ?
C7 C6 1.448(4) . ?
C7 H7 0.9300 . ?
C1 C2 1.420(3) . ?
C1 C6 1.422(4) . ?
C2 C3 1.379(4) . ?
C3 C4 1.386(4) . ?
C3 H3 0.9300 . ?
C8 C9 1.530(4) . ?
C8 H8A 0.9700 . ?
C8 H8B 0.9700 . ?
C5 C4 1.373(4) . ?
C5 C6 1.410(4) . ?
C5 H5 0.9300 . ?
C10 C9 1.511(4) . ?
C10 H10A 0.9700 . ?
C10 H10B 0.9700 . ?
C9 H9A 0.9700 . ?
C9 H9B 0.9700 . ?
